data_7244964
loop_
_publ_author_name
'Ma, Huan'
'Liu, Zhiyong'
'Liu, Zhihong'

_publ_section_title
;
 The formation mechanism of fibrous metal oxalate prepared by ammonia
 coordination method
;
_journal_issue 24
_journal_name_full 'RSC Advances'
_journal_page_first 15251
_journal_page_last 15260
_journal_paper_doi 10.1039/D2RA00605G
_journal_volume 12
_journal_year 2022
_chemical_formula_sum 'C2 H6 N2 Ni O4'
_chemical_formula_weight 180.80
_chemical_name_systematic 'nickel ammine oxalate'
_space_group_crystal_system monoclinic
_space_group_IT_number 12
_space_group_name_Hall '-C 2y'
_space_group_name_H-M_alt 'C 1 2/m 1'
_atom_sites_solution_hydrogens geom
_audit_creation_method SHELXL-2016/6
_audit_update_record
;
2021-11-21 deposited with the CCDC.	2022-04-29 downloaded from the CCDC.
;
_cell_angle_alpha 90
_cell_angle_beta 96.295(6)
_cell_angle_gamma 90
_cell_formula_units_Z 2
_cell_length_a 10.7631(15)
_cell_length_b 5.4109(8)
_cell_length_c 4.9961(7)
_cell_measurement_reflns_used 937
_cell_measurement_temperature 296(2)
_cell_measurement_theta_max 27.49
_cell_measurement_theta_min 3.81
_cell_volume 289.21(7)
_computing_cell_refinement 'Bruker SAINT'
_computing_data_collection 'Bruker APEX2'
_computing_data_reduction 'Bruker SAINT'
_computing_molecular_graphics 'Bruker SHELXTL'
_computing_publication_material 'Bruker SHELXTL'
_computing_structure_refinement 'SHELXL-2016/6 (Sheldrick, 2016)'
_computing_structure_solution 'SHELXS-97 (Sheldrick 2008)'
_diffrn_ambient_temperature 296(2)
_diffrn_measured_fraction_theta_full 0.997
_diffrn_measured_fraction_theta_max 0.997
_diffrn_measurement_device_type 'Bruker APEX-II CCD'
_diffrn_measurement_method '\f and \w scans'
_diffrn_radiation_type MoK\a
_diffrn_radiation_wavelength 0.71073
_diffrn_reflns_av_R_equivalents 0.0078
_diffrn_reflns_av_unetI/netI 0.0087
_diffrn_reflns_Laue_measured_fraction_full 0.997
_diffrn_reflns_Laue_measured_fraction_max 0.997
_diffrn_reflns_limit_h_max 13
_diffrn_reflns_limit_h_min -12
_diffrn_reflns_limit_k_max 4
_diffrn_reflns_limit_k_min -7
_diffrn_reflns_limit_l_max 6
_diffrn_reflns_limit_l_min -6
_diffrn_reflns_number 973
_diffrn_reflns_point_group_measured_fraction_full 0.997
_diffrn_reflns_point_group_measured_fraction_max 0.997
_diffrn_reflns_theta_full 25.242
_diffrn_reflns_theta_max 27.494
_diffrn_reflns_theta_min 3.809
_exptl_absorpt_coefficient_mu 3.296
_exptl_absorpt_correction_T_max 0.559
_exptl_absorpt_correction_T_min 0.505
_exptl_absorpt_correction_type multi-scan
_exptl_crystal_colour blue
_exptl_crystal_density_diffrn 2.076
_exptl_crystal_description block
_exptl_crystal_F_000 184
_exptl_crystal_size_max 0.240
_exptl_crystal_size_mid 0.220
_exptl_crystal_size_min 0.200
_refine_diff_density_max 0.483
_refine_diff_density_min -0.214
_refine_diff_density_rms 0.052
_refine_ls_extinction_method none
_refine_ls_goodness_of_fit_ref 1.118
_refine_ls_hydrogen_treatment constr
_refine_ls_matrix_type full
_refine_ls_number_parameters 27
_refine_ls_number_reflns 371
_refine_ls_number_restraints 0
_refine_ls_restrained_S_all 1.118
_refine_ls_R_factor_all 0.0140
_refine_ls_R_factor_gt 0.0140
_refine_ls_shift/su_max 0.000
_refine_ls_shift/su_mean 0.000
_refine_ls_structure_factor_coef Fsqd
_refine_ls_weighting_details 'w=1/[\s^2^(Fo^2^)+(0.0197P)^2^+0.2112P] where P=(Fo^2^+2Fc^2^)/3'
_refine_ls_weighting_scheme calc
_refine_ls_wR_factor_gt 0.0362
_refine_ls_wR_factor_ref 0.0362
_reflns_Friedel_coverage 0.000
_reflns_number_gt 371
_reflns_number_total 371
_reflns_threshold_expression 'I > 2\s(I)'
_cod_data_source_file d2ra00605g2.cif
_cod_data_source_block c2m
_cod_original_sg_symbol_H-M 'C 2/m'
_cod_database_code 7244964
_shelx_shelxl_version_number 2016/6
_shelx_space_group_comment
; 
The symmetry employed for this shelxl refinement is uniquely defined 
by the following loop, which should always be used as a source of 
symmetry information in preference to the above space-group names. 
They are only intended as comments. 
;
_shelx_estimated_absorpt_t_min 0.505
_shelx_estimated_absorpt_t_max 0.559

loop_
_space_group_symop_operation_xyz
'x, y, z'
'-x, y, -z'
'x+1/2, y+1/2, z'
'-x+1/2, y+1/2, -z'
'-x, -y, -z'
'x, -y, z'
'-x+1/2, -y+1/2, -z'
'x+1/2, -y+1/2, z'

loop_
_atom_site_label
_atom_site_type_symbol
_atom_site_fract_x
_atom_site_fract_y
_atom_site_fract_z
_atom_site_U_iso_or_equiv
_atom_site_adp_type
_atom_site_occupancy
_atom_site_site_symmetry_order
_atom_site_calc_flag
_atom_site_refinement_flags_posn
_atom_site_refinement_flags_adp
_atom_site_refinement_flags_occupancy
_atom_site_disorder_assembly
_atom_site_disorder_group
Ni1 Ni 0.000000 1.000000 0.000000 0.01755(11) Uani 1 4 d S T P . .
O1 O -0.08754(8) 0.70579(16) 0.17302(17) 0.0224(2) Uani 1 1 d . . . . .
N1 N 0.14110(14) 1.000000 0.3186(3) 0.0256(3) Uani 1 2 d S T P . .
H2A H 0.121461 1.104445 0.445023 0.038 Uiso 0.5 1 calc R U P . .
H2B H 0.212575 1.047049 0.259924 0.038 Uiso 0.5 1 calc R U P . .
H2C H 0.149758 0.848506 0.387538 0.038 Uiso 0.5 1 calc R U P . .
C1 C -0.05091(15) 0.500000 0.1007(3) 0.0176(3) Uani 1 2 d S T P . .

loop_
_atom_site_aniso_label
_atom_site_aniso_U_11
_atom_site_aniso_U_22
_atom_site_aniso_U_33
_atom_site_aniso_U_23
_atom_site_aniso_U_13
_atom_site_aniso_U_12
Ni1 0.02168(17) 0.01043(16) 0.02166(17) 0.000 0.00737(11) 0.000
O1 0.0278(4) 0.0133(4) 0.0285(4) -0.0011(3) 0.0133(3) 0.0007(3)
N1 0.0253(7) 0.0261(8) 0.0257(7) 0.000 0.0046(6) 0.000
C1 0.0184(7) 0.0158(8) 0.0196(7) 0.000 0.0063(6) 0.000

loop_
_atom_type_symbol
_atom_type_description
_atom_type_scat_dispersion_real
_atom_type_scat_dispersion_imag
_atom_type_scat_source
C C 0.0033 0.0016 'International Tables Vol C Tables 4.2.6.8 and 6.1.1.4'
H H 0.0000 0.0000 'International Tables Vol C Tables 4.2.6.8 and 6.1.1.4'
N N 0.0061 0.0033 'International Tables Vol C Tables 4.2.6.8 and 6.1.1.4'
O O 0.0106 0.0060 'International Tables Vol C Tables 4.2.6.8 and 6.1.1.4'
Ni Ni 0.3393 1.1124 'International Tables Vol C Tables 4.2.6.8 and 6.1.1.4'

loop_
_geom_angle_atom_site_label_1
_geom_angle_atom_site_label_2
_geom_angle_atom_site_label_3
_geom_angle
_geom_angle_site_symmetry_1
_geom_angle_site_symmetry_3
_geom_angle_publ_flag
N1 Ni1 N1 180.0 5_575 . ?
N1 Ni1 O1 90.45(4) 5_575 5_575 ?
N1 Ni1 O1 89.55(4) . 5_575 ?
N1 Ni1 O1 89.55(4) 5_575 6_575 ?
N1 Ni1 O1 90.45(4) . 6_575 ?
O1 Ni1 O1 80.46(4) 5_575 6_575 ?
N1 Ni1 O1 90.45(4) 5_575 2 ?
N1 Ni1 O1 89.55(4) . 2 ?
O1 Ni1 O1 99.54(4) 5_575 2 ?
O1 Ni1 O1 180.0 6_575 2 ?
N1 Ni1 O1 89.55(4) 5_575 . ?
N1 Ni1 O1 90.45(4) . . ?
O1 Ni1 O1 180.0 5_575 . ?
O1 Ni1 O1 99.54(4) 6_575 . ?
O1 Ni1 O1 80.46(4) 2 . ?
C1 O1 Ni1 112.94(7) . . ?
Ni1 N1 H2A 109.5 . . ?
Ni1 N1 H2B 109.5 . . ?
H2A N1 H2B 109.5 . . ?
Ni1 N1 H2C 109.5 . . ?
H2A N1 H2C 109.5 . . ?
H2B N1 H2C 109.5 . . ?
Ni1 N1 H2A 109.5(4) . 6_575 ?
H2A N1 H2A 78.8 . 6_575 ?
H2B N1 H2A 134.2 . 6_575 ?
H2C N1 H2A 33.2 . 6_575 ?
Ni1 N1 H2B 109.5(2) . 6_575 ?
H2A N1 H2B 134.2 . 6_575 ?
H2B N1 H2B 33.2 . 6_575 ?
H2C N1 H2B 78.8 . 6_575 ?
H2A N1 H2B 109.5 6_575 6_575 ?
Ni1 N1 H2C 109.47(17) . 6_575 ?
H2A N1 H2C 33.2 . 6_575 ?
H2B N1 H2C 78.8 . 6_575 ?
H2C N1 H2C 134.2 . 6_575 ?
H2A N1 H2C 109.5 6_575 6_575 ?
H2B N1 H2C 109.5 6_575 6_575 ?
O1 C1 O1 126.34(14) 6_565 . ?
O1 C1 C1 116.83(7) 6_565 5_565 ?
O1 C1 C1 116.83(7) . 5_565 ?

loop_
_geom_bond_atom_site_label_1
_geom_bond_atom_site_label_2
_geom_bond_distance
_geom_bond_site_symmetry_2
_geom_bond_publ_flag
Ni1 N1 2.0761(15) 5_575 ?
Ni1 N1 2.0762(15) . ?
Ni1 O1 2.0852(8) 5_575 ?
Ni1 O1 2.0852(8) 6_575 ?
Ni1 O1 2.0852(8) 2 ?
Ni1 O1 2.0852(8) . ?
O1 C1 1.2478(11) . ?
N1 H2A 0.8900 . ?
N1 H2B 0.8900 . ?
N1 H2C 0.8900 . ?
N1 H2A 0.890(18) 6_575 ?
N1 H2B 0.890(10) 6_575 ?
N1 H2C 0.890(7) 6_575 ?
C1 C1 1.567(3) 5_565 ?

loop_
_geom_torsion_atom_site_label_1
_geom_torsion_atom_site_label_2
_geom_torsion_atom_site_label_3
_geom_torsion_atom_site_label_4
_geom_torsion
_geom_torsion_site_symmetry_1
_geom_torsion_site_symmetry_2
_geom_torsion_site_symmetry_3
_geom_torsion_site_symmetry_4
_geom_torsion_publ_flag
Ni1 O1 C1 O1 -179.97(12) . . . 6_565 ?
Ni1 O1 C1 C1 0.0(2) . . . 5_565 ?
